data_7126010
loop_
_publ_author_name
'Gazis, Theodore A.'
'Mohajeri Thaker, Bayan A. J.'
'Willcox, Darren'
'Ould, Darren M. C.'
'Wenz, Jan'
'Rawson, Jeremy M.'
'Hill, Michael S.'
'Wirth, Thomas'
'Melen, Rebecca L.'

_publ_section_title
;
 1,3-Carboboration of iodonium ylides.
;
_journal_issue 22
_journal_name_full 'Chemical communications (Cambridge, England)'
_journal_page_first 3345
_journal_page_last 3348
_journal_paper_doi 10.1039/c9cc08749d
_journal_volume 56
_journal_year 2020
_chemical_formula_moiety 'C23 H6 B F15 O4'
_chemical_formula_sum 'C23 H6 B F15 O4'
_chemical_formula_weight 642.09
_space_group_crystal_system monoclinic
_space_group_IT_number 14
_space_group_name_Hall '-P 2yn'
_space_group_name_H-M_alt 'P 1 21/n 1'
_atom_sites_solution_hydrogens geom
_atom_sites_solution_primary iterative
_audit_creation_date 2019-06-22
_audit_creation_method
;
Olex2 1.2
(compiled 2018.05.29 svn.r3508 for OlexSys, GUI svn.r5506)
;
_audit_update_record
;
2019-12-05 deposited with the CCDC.	2019-12-11 downloaded from the CCDC.
;
_cell_angle_alpha 90
_cell_angle_beta 111.202(16)
_cell_angle_gamma 90
_cell_formula_units_Z 4
_cell_length_a 13.3140(16)
_cell_length_b 10.1081(14)
_cell_length_c 18.044(3)
_cell_measurement_reflns_used 1700
_cell_measurement_temperature 293(2)
_cell_measurement_theta_max 29.5260
_cell_measurement_theta_min 3.6600
_cell_volume 2264.0(6)
_computing_cell_refinement 'CrysAlis PRO 1.171.39.45b (Rigaku OD, 2018)'
_computing_data_collection 'CrysAlis PRO 1.171.39.45b (Rigaku OD, 2018)'
_computing_data_reduction 'CrysAlis PRO 1.171.39.45b (Rigaku OD, 2018)'
_computing_molecular_graphics 'Olex2 (Dolomanov et al., 2009)'
_computing_publication_material 'Olex2 (Dolomanov et al., 2009)'
_computing_structure_refinement 'SHELXL-2018/1 (Sheldrick, 2018)'
_computing_structure_solution 'SHELXS (Sheldrick, 2008)'
_diffrn_ambient_temperature 293(2)
_diffrn_measured_fraction_theta_full 0.997
_diffrn_measured_fraction_theta_max 0.997
_diffrn_measurement_device_type 'SuperNova, Dual, Cu at home/near, Atlas'
_diffrn_measurement_method '\w scans'
_diffrn_radiation_monochromator Mirror
_diffrn_radiation_type MoK\a
_diffrn_radiation_wavelength 0.71073
_diffrn_reflns_av_R_equivalents 0.0731
_diffrn_reflns_av_unetI/netI 0.1118
_diffrn_reflns_Laue_measured_fraction_full 0.997
_diffrn_reflns_Laue_measured_fraction_max 0.997
_diffrn_reflns_limit_h_max 15
_diffrn_reflns_limit_h_min -16
_diffrn_reflns_limit_k_max 10
_diffrn_reflns_limit_k_min -12
_diffrn_reflns_limit_l_max 21
_diffrn_reflns_limit_l_min -21
_diffrn_reflns_number 11032
_diffrn_reflns_point_group_measured_fraction_full 0.997
_diffrn_reflns_point_group_measured_fraction_max 0.997
_diffrn_reflns_theta_full 25.242
_diffrn_reflns_theta_max 25.347
_diffrn_reflns_theta_min 3.300
_diffrn_source 'SuperNova (Mo) X-ray Source'
_exptl_absorpt_coefficient_mu 0.208
_exptl_crystal_colour white
_exptl_crystal_density_diffrn 1.884
_exptl_crystal_description needle
_exptl_crystal_F_000 1264
_exptl_crystal_recrystallization_method 'Re-crystallisation from solvent: Dichloromethane/pentane'
_exptl_crystal_size_max 0.354
_exptl_crystal_size_mid 0.256
_exptl_crystal_size_min 0.166
_refine_diff_density_max 0.276
_refine_diff_density_min -0.312
_refine_diff_density_rms 0.066
_refine_ls_extinction_method gaussian
_refine_ls_goodness_of_fit_ref 1.032
_refine_ls_hydrogen_treatment constr
_refine_ls_matrix_type full
_refine_ls_number_parameters 390
_refine_ls_number_reflns 4127
_refine_ls_number_restraints 0
_refine_ls_restrained_S_all 1.032
_refine_ls_R_factor_all 0.1480
_refine_ls_R_factor_gt 0.0645
_refine_ls_shift/su_max 0.000
_refine_ls_shift/su_mean 0.000
_refine_ls_structure_factor_coef Fsqd
_refine_ls_weighting_details 'w=1/[\s^2^(Fo^2^)+(0.0484P)^2^] where P=(Fo^2^+2Fc^2^)/3'
_refine_ls_weighting_scheme calc
_refine_ls_wR_factor_gt 0.1215
_refine_ls_wR_factor_ref 0.1627
_reflns_Friedel_coverage 0.000
_reflns_number_gt 1995
_reflns_number_total 4127
_reflns_threshold_expression 'I > 2\s(I)'
_cod_data_source_file c9cc08749d2.cif
_cod_data_source_block shelx
_cod_depositor_comments 'Adding full bibliography for 7126008--7126012.cif.'
_cod_original_cell_volume 2263.9(6)
_cod_database_code 7126010
_shelx_shelxl_version_number 2018/1
_shelx_space_group_comment
;
The symmetry employed for this shelxl refinement is uniquely defined
by the following loop, which should always be used as a source of
symmetry information in preference to the above space-group names.
They are only intended as comments.
;
_olex2_refinement_description
;
1. Others
 Fixed Uiso: H30A(0.074) H30B(0.074) H30C(0.074) H34A(0.074) H34B(0.074)
 H34C(0.074)
 Fixed X: H30A(0.327831) H30B(0.274217) H30C(0.21662) H34A(-0.000776)
 H34B(0.090121) H34C(-0.027345)
 Fixed Y: H30A(0.012906) H30B(-0.122124) H30C(0.011401) H34A(0.303259)
 H34B(0.370707) H34C(0.361222)
 Fixed Z: H30A(0.115666) H30B(0.122949) H30C(0.127157) H34A(-0.315365) H34B(-
 0.244089) H34C(-0.243968)
;
_olex2_submission_special_instructions 'No special instructions were received'
_publcif_funding_html
;
;

loop_
_space_group_symop_operation_xyz
'x, y, z'
'-x+1/2, y+1/2, -z+1/2'
'-x, -y, -z'
'x-1/2, -y-1/2, z-1/2'

loop_
_atom_site_label
_atom_site_type_symbol
_atom_site_fract_x
_atom_site_fract_y
_atom_site_fract_z
_atom_site_U_iso_or_equiv
_atom_site_adp_type
_atom_site_occupancy
_atom_site_site_symmetry_order
_atom_site_calc_flag
_atom_site_refinement_flags_posn
_atom_site_refinement_flags_adp
_atom_site_refinement_flags_occupancy
_atom_site_disorder_assembly
_atom_site_disorder_group
F1 F 0.3069(2) 0.3377(3) 0.14376(15) 0.0543(8) Uani 1 1 d . . . . .
O2 O 0.2079(2) 0.1845(4) 0.01766(17) 0.0394(8) Uani 1 1 d . . . . .
F3 F 0.0354(2) 0.7363(3) 0.00292(18) 0.0605(8) Uani 1 1 d . . . . .
O4 O 0.0519(2) 0.1911(3) -0.21877(17) 0.0416(8) Uani 1 1 d . . . . .
F5 F 0.0689(2) 0.5468(3) -0.08661(15) 0.0522(8) Uani 1 1 d . . . . .
F6 F 0.2678(2) 0.5200(3) -0.10886(17) 0.0627(9) Uani 1 1 d . . . . .
O7 O 0.1278(2) 0.3033(3) -0.10666(17) 0.0390(8) Uani 1 1 d . . . . .
F8 F -0.0459(2) -0.0757(3) -0.12811(17) 0.0612(9) Uani 1 1 d . . . . .
O9 O 0.2051(2) -0.0362(4) 0.01712(17) 0.0431(9) Uani 1 1 d . . . . .
F10 F 0.2674(2) 0.5265(4) 0.23217(16) 0.0696(10) Uani 1 1 d . . . . .
F11 F 0.4109(2) 0.1306(3) 0.03459(18) 0.0623(9) Uani 1 1 d . . . . .
F12 F 0.2770(2) -0.0471(3) -0.17528(18) 0.0629(9) Uani 1 1 d . . . . .
F13 F 0.2250(2) -0.2684(3) -0.26365(18) 0.0713(10) Uani 1 1 d . . . . .
F14 F 0.1332(2) 0.7295(3) 0.16275(18) 0.0680(10) Uani 1 1 d . . . . .
F15 F 0.0354(2) -0.3897(3) -0.28832(18) 0.0709(9) Uani 1 1 d . . . . .
F16 F 0.4475(3) 0.5471(4) -0.14073(18) 0.0800(11) Uani 1 1 d . . . . .
F17 F -0.0995(2) -0.2959(3) -0.2196(2) 0.0770(10) Uani 1 1 d . . . . .
C19 C 0.1411(3) 0.0710(5) -0.1048(3) 0.0387(12) Uani 1 1 d . . . . .
C20 C 0.1838(4) -0.1075(5) -0.1838(3) 0.0449(13) Uani 1 1 d . . . . .
C27 C 0.1570(4) -0.2214(6) -0.2301(3) 0.0491(13) Uani 1 1 d . . . . .
C38 C 0.0619(4) -0.2825(6) -0.2423(3) 0.0500(14) Uani 1 1 d . . . . .
C25 C -0.0066(4) -0.2330(6) -0.2081(3) 0.0504(14) Uani 1 1 d . . . . .
C40 C 0.0224(4) -0.1225(6) -0.1613(3) 0.0446(13) Uani 1 1 d . . . . .
C18 C 0.1153(3) -0.0550(5) -0.1497(2) 0.0349(11) Uani 1 1 d . . . . .
F21 F 0.6079(2) 0.3657(4) -0.08751(19) 0.0835(12) Uani 1 1 d . . . . .
C22 C 0.1076(3) 0.1912(5) -0.1426(3) 0.0383(12) Uani 1 1 d . . . . .
F24 F 0.5876(2) 0.1615(4) 0.0020(2) 0.0844(11) Uani 1 1 d . . . . .
C28 C 0.1862(3) 0.0750(6) -0.0221(3) 0.0384(12) Uani 1 1 d . . . . .
B29 B 0.2126(4) 0.3111(6) -0.0242(3) 0.0379(13) Uani 1 1 d . . . . .
C30 C 0.2607(4) -0.0333(6) 0.1031(2) 0.0496(14) Uani 1 1 d . . . . .
H30A H 0.327831 0.012906 0.115666 0.074 Uiso 1 1 calc R U . . .
H30B H 0.274217 -0.122124 0.122949 0.074 Uiso 1 1 calc R U . . .
H30C H 0.216620 0.011401 0.127157 0.074 Uiso 1 1 calc R U . . .
C33 C 0.4145(4) 0.2363(6) -0.0098(3) 0.0451(13) Uani 1 1 d . . . . .
C43 C 0.5077(4) 0.2507(7) -0.0263(3) 0.0588(17) Uani 1 1 d . . . . .
C42 C 0.5184(4) 0.3531(7) -0.0705(3) 0.0611(17) Uani 1 1 d . . . . .
C36 C 0.4371(4) 0.4441(6) -0.0973(3) 0.0534(15) Uani 1 1 d . . . . .
C41 C 0.3454(4) 0.4272(6) -0.0807(3) 0.0506(14) Uani 1 1 d . . . . .
C39 C 0.3288(4) 0.3225(5) -0.0369(3) 0.0414(12) Uani 1 1 d . . . . .
C34 C 0.0263(4) 0.3171(5) -0.2589(3) 0.0492(13) Uani 1 1 d . . . . .
H34A H -0.000776 0.303259 -0.315365 0.074 Uiso 1 1 calc R U . . .
H34B H 0.090121 0.370707 -0.244089 0.074 Uiso 1 1 calc R U . . .
H34C H -0.027345 0.361222 -0.243968 0.074 Uiso 1 1 calc R U . . .
C37 C 0.2362(3) 0.4348(6) 0.1065(3) 0.0428(13) Uani 1 1 d . . . . .
C26 C 0.2190(4) 0.5326(6) 0.1533(3) 0.0480(14) Uani 1 1 d . . . . .
C31 C 0.1517(4) 0.6327(6) 0.1183(3) 0.0506(14) Uani 1 1 d . . . . .
C32 C 0.1024(4) 0.6364(6) 0.0372(3) 0.0463(13) Uani 1 1 d . . . . .
C23 C 0.1209(3) 0.5371(5) -0.0074(3) 0.0412(12) Uani 1 1 d . . . . .
C35 C 0.1883(3) 0.4303(5) 0.0242(3) 0.0415(12) Uani 1 1 d . . . . .

loop_
_atom_site_aniso_label
_atom_site_aniso_U_11
_atom_site_aniso_U_22
_atom_site_aniso_U_33
_atom_site_aniso_U_23
_atom_site_aniso_U_13
_atom_site_aniso_U_12
F1 0.0658(17) 0.052(2) 0.0374(16) -0.0003(15) 0.0097(13) -0.0027(15)
O2 0.0476(18) 0.038(2) 0.0344(18) -0.0002(18) 0.0174(14) -0.0050(16)
F3 0.0629(18) 0.038(2) 0.083(2) -0.0039(18) 0.0301(16) 0.0014(15)
O4 0.0555(18) 0.036(2) 0.0301(19) 0.0040(17) 0.0114(15) 0.0011(16)
F5 0.0639(17) 0.040(2) 0.0455(18) 0.0006(15) 0.0116(13) 0.0013(14)
F6 0.0747(19) 0.053(2) 0.063(2) 0.0162(17) 0.0292(15) -0.0042(17)
O7 0.0506(17) 0.032(2) 0.0318(18) -0.0053(17) 0.0117(14) -0.0005(15)
F8 0.0514(16) 0.059(2) 0.076(2) -0.0028(18) 0.0271(15) -0.0031(14)
O9 0.0535(18) 0.039(2) 0.0366(19) 0.0094(18) 0.0164(15) -0.0043(16)
F10 0.103(2) 0.069(3) 0.0377(17) -0.0126(17) 0.0263(16) -0.0193(18)
F11 0.0530(16) 0.054(2) 0.084(2) 0.0120(19) 0.0298(15) 0.0073(15)
F12 0.0715(19) 0.047(2) 0.086(2) -0.0124(18) 0.0469(16) -0.0130(15)
F13 0.098(2) 0.053(2) 0.079(2) -0.0094(19) 0.0510(19) 0.0062(18)
F14 0.088(2) 0.055(2) 0.080(2) -0.0258(19) 0.0538(18) -0.0164(17)
F15 0.103(2) 0.036(2) 0.067(2) -0.0126(18) 0.0221(17) -0.0060(17)
F16 0.101(2) 0.084(3) 0.068(2) 0.002(2) 0.0459(18) -0.034(2)
F17 0.0613(19) 0.057(2) 0.102(3) -0.008(2) 0.0163(17) -0.0196(17)
C19 0.046(3) 0.030(3) 0.040(3) 0.000(3) 0.016(2) 0.001(2)
C20 0.053(3) 0.039(4) 0.043(3) 0.006(3) 0.018(2) -0.006(2)
C27 0.067(3) 0.036(4) 0.050(3) 0.006(3) 0.027(3) 0.008(3)
C38 0.068(3) 0.030(4) 0.042(3) -0.001(3) 0.009(3) -0.001(3)
C25 0.048(3) 0.041(4) 0.054(3) 0.008(3) 0.009(3) -0.010(3)
C40 0.048(3) 0.043(4) 0.043(3) 0.007(3) 0.017(2) 0.006(3)
C18 0.042(3) 0.026(3) 0.035(3) 0.010(2) 0.012(2) 0.003(2)
F21 0.076(2) 0.096(3) 0.103(3) -0.027(2) 0.0623(19) -0.034(2)
C22 0.046(3) 0.036(3) 0.034(3) -0.003(3) 0.015(2) -0.001(2)
F24 0.0625(19) 0.085(3) 0.116(3) -0.006(2) 0.0455(18) 0.0017(19)
C28 0.039(2) 0.038(4) 0.040(3) 0.007(3) 0.016(2) -0.002(2)
B29 0.047(3) 0.035(4) 0.028(3) -0.001(3) 0.010(2) -0.003(3)
C30 0.061(3) 0.051(4) 0.031(3) 0.012(3) 0.009(2) 0.002(3)
C33 0.057(3) 0.041(4) 0.044(3) -0.004(3) 0.026(2) -0.008(3)
C43 0.043(3) 0.071(5) 0.066(4) -0.019(4) 0.024(3) -0.005(3)
C42 0.064(4) 0.074(5) 0.058(4) -0.017(4) 0.038(3) -0.025(3)
C36 0.074(4) 0.056(5) 0.038(3) -0.008(3) 0.029(3) -0.024(3)
C41 0.053(3) 0.056(4) 0.044(3) -0.006(3) 0.019(2) -0.012(3)
C39 0.054(3) 0.040(4) 0.031(3) -0.002(3) 0.017(2) -0.003(2)
C34 0.060(3) 0.040(4) 0.040(3) 0.005(3) 0.009(2) 0.000(3)
C37 0.048(3) 0.042(4) 0.040(3) 0.002(3) 0.018(2) -0.004(2)
C26 0.061(3) 0.052(4) 0.035(3) -0.006(3) 0.022(3) -0.014(3)
C31 0.057(3) 0.049(4) 0.060(4) -0.014(3) 0.037(3) -0.014(3)
C32 0.049(3) 0.039(4) 0.057(4) 0.000(3) 0.026(3) -0.008(3)
C23 0.043(3) 0.039(4) 0.043(3) -0.003(3) 0.017(2) -0.009(2)
C35 0.046(3) 0.042(4) 0.036(3) -0.001(3) 0.015(2) -0.008(2)

loop_
_atom_type_symbol
_atom_type_description
_atom_type_scat_dispersion_real
_atom_type_scat_dispersion_imag
_atom_type_scat_source
C C 0.0033 0.0016 'International Tables Vol C Tables 4.2.6.8 and 6.1.1.4'
H H 0.0000 0.0000 'International Tables Vol C Tables 4.2.6.8 and 6.1.1.4'
B B 0.0013 0.0007 'International Tables Vol C Tables 4.2.6.8 and 6.1.1.4'
F F 0.0171 0.0103 'International Tables Vol C Tables 4.2.6.8 and 6.1.1.4'
O O 0.0106 0.0060 'International Tables Vol C Tables 4.2.6.8 and 6.1.1.4'

loop_
_geom_angle_atom_site_label_1
_geom_angle_atom_site_label_2
_geom_angle_atom_site_label_3
_geom_angle
_geom_angle_site_symmetry_1
_geom_angle_site_symmetry_3
_geom_angle_publ_flag
C28 O2 B29 119.5(4) . . ?
C22 O4 C34 118.0(4) . . ?
C22 O7 B29 119.3(4) . . ?
C28 O9 C30 119.0(4) . . ?
C22 C19 C18 121.0(4) . . ?
C22 C19 C28 116.0(5) . . ?
C28 C19 C18 122.4(5) . . ?
F12 C20 C27 118.1(4) . . ?
F12 C20 C18 120.5(5) . . ?
C18 C20 C27 121.4(4) . . ?
F13 C27 C20 119.7(4) . . ?
F13 C27 C38 120.6(5) . . ?
C38 C27 C20 119.7(5) . . ?
F15 C38 C27 119.5(5) . . ?
F15 C38 C25 120.6(5) . . ?
C27 C38 C25 119.9(5) . . ?
F17 C25 C38 119.1(5) . . ?
F17 C25 C40 121.4(5) . . ?
C38 C25 C40 119.5(4) . . ?
F8 C40 C25 118.5(4) . . ?
F8 C40 C18 118.6(5) . . ?
C18 C40 C25 122.8(4) . . ?
C20 C18 C19 121.1(4) . . ?
C40 C18 C19 122.2(4) . . ?
C40 C18 C20 116.7(5) . . ?
O4 C22 C19 118.4(5) . . ?
O7 C22 O4 117.9(4) . . ?
O7 C22 C19 123.6(4) . . ?
O2 C28 O9 118.4(4) . . ?
O2 C28 C19 122.9(5) . . ?
O9 C28 C19 118.7(5) . . ?
O2 B29 O7 107.5(4) . . ?
O2 B29 C39 110.1(4) . . ?
O2 B29 C35 108.4(4) . . ?
O7 B29 C39 105.8(3) . . ?
O7 B29 C35 110.7(4) . . ?
C35 B29 C39 114.3(4) . . ?
F11 C33 C43 116.0(5) . . ?
F11 C33 C39 120.7(4) . . ?
C39 C33 C43 123.3(5) . . ?
F24 C43 C33 119.7(6) . . ?
C42 C43 F24 120.1(5) . . ?
C42 C43 C33 120.3(6) . . ?
F21 C42 C43 120.2(6) . . ?
F21 C42 C36 120.7(6) . . ?
C43 C42 C36 119.1(5) . . ?
F16 C36 C42 119.5(5) . . ?
F16 C36 C41 120.9(6) . . ?
C41 C36 C42 119.5(5) . . ?
F6 C41 C36 116.9(5) . . ?
F6 C41 C39 119.1(4) . . ?
C36 C41 C39 124.0(5) . . ?
C33 C39 B29 127.2(5) . . ?
C33 C39 C41 113.8(4) . . ?
C41 C39 B29 119.0(4) . . ?
F1 C37 C26 117.2(4) . . ?
F1 C37 C35 118.3(5) . . ?
C26 C37 C35 124.6(5) . . ?
F10 C26 C37 120.0(5) . . ?
F10 C26 C31 121.1(5) . . ?
C31 C26 C37 118.9(5) . . ?
F14 C31 C26 120.1(5) . . ?
F14 C31 C32 119.8(5) . . ?
C26 C31 C32 120.1(5) . . ?
F3 C32 C31 119.6(5) . . ?
F3 C32 C23 121.0(5) . . ?
C23 C32 C31 119.3(5) . . ?
F5 C23 C32 116.0(5) . . ?
F5 C23 C35 120.0(4) . . ?
C32 C23 C35 124.0(5) . . ?
C37 C35 B29 120.4(5) . . ?
C23 C35 B29 126.5(4) . . ?
C23 C35 C37 113.1(5) . . ?

loop_
_geom_bond_atom_site_label_1
_geom_bond_atom_site_label_2
_geom_bond_distance
_geom_bond_site_symmetry_2
_geom_bond_publ_flag
F1 C37 1.358(6) . ?
O2 C28 1.294(6) . ?
O2 B29 1.499(7) . ?
F3 C32 1.341(6) . ?
O4 C22 1.304(5) . ?
O4 C34 1.444(6) . ?
F5 C23 1.348(5) . ?
F6 C41 1.351(6) . ?
O7 C22 1.285(6) . ?
O7 B29 1.509(6) . ?
F8 C40 1.343(5) . ?
O9 C28 1.304(6) . ?
O9 C30 1.457(5) . ?
F10 C26 1.335(5) . ?
F11 C33 1.346(6) . ?
F12 C20 1.341(5) . ?
F13 C27 1.343(5) . ?
F14 C31 1.344(6) . ?
F15 C38 1.333(6) . ?
F16 C36 1.341(6) . ?
F17 C25 1.339(5) . ?
C19 C18 1.481(6) . ?
C19 C22 1.386(7) . ?
C19 C28 1.394(6) . ?
C20 C27 1.391(7) . ?
C20 C18 1.378(6) . ?
C27 C38 1.354(7) . ?
C38 C25 1.366(7) . ?
C25 C40 1.369(7) . ?
C40 C18 1.361(6) . ?
F21 C42 1.340(5) . ?
F24 C43 1.346(6) . ?
B29 C39 1.648(7) . ?
B29 C35 1.589(8) . ?
C33 C43 1.384(6) . ?
C33 C39 1.377(7) . ?
C43 C42 1.345(8) . ?
C42 C36 1.369(8) . ?
C36 C41 1.368(6) . ?
C41 C39 1.385(7) . ?
C37 C26 1.371(7) . ?
C37 C35 1.390(6) . ?
C26 C31 1.348(7) . ?
C31 C32 1.371(6) . ?
C32 C23 1.363(7) . ?
C23 C35 1.387(7) . ?
